data_1509796
loop_
_publ_author_name
'Buschow, K.H.J.'
'van Vucht, J.H.N.'
'van den Hoogenhof, W.W.'

_publ_section_title
;
 The crystal structures of Eu3 Ag2, Eu Ag and Eu Cu
;
_journal_name_full 'Journal of the Less-Common Metals'
_journal_page_first P17
_journal_page_last P22
_journal_paper_doi 10.1016/0022-5088(80)90384-7
_journal_volume 75
_journal_year 1980
_chemical_formula_sum 'Ag2 Eu3'
_space_group_IT_number 127
_symmetry_space_group_name_Hall '-P 4 2ab'
_symmetry_space_group_name_H-M 'P 4/m b m'
_cell_angle_alpha 90
_cell_angle_beta 90
_cell_angle_gamma 90
_cell_formula_units_Z 2
_cell_length_a 8.461
_cell_length_b 8.461
_cell_length_c 4.515
_cell_volume 323.222
_citation_journal_id_ASTM JCOMAH
_cod_data_source_file silver2-3_64.cif
_cod_data_source_block Ag2Eu3
_cod_original_cell_volume 323.2222
_cod_database_code 1509796

loop_
_symmetry_equiv_pos_as_xyz
x,y,z
-y,x,z
-x,-y,z
y,-x,z
x+1/2,-y+1/2,-z
y+1/2,x+1/2,-z
-x+1/2,y+1/2,-z
-y+1/2,-x+1/2,-z
-x,-y,-z
y,-x,-z
x,y,-z
-y,x,-z
-x-1/2,y-1/2,z
-y-1/2,-x-1/2,z
x-1/2,-y-1/2,z
y-1/2,x-1/2,z

loop_
_atom_site_label
_atom_site_type_symbol
_atom_site_fract_x
_atom_site_fract_y
_atom_site_fract_z
_atom_site_occupancy
_atom_site_U_iso_or_equiv
Eu2 Eu 0.173 0.673 0.5 1 0.0
Ag1 Ag 0.377 0.877 0 1 0.0
Eu1 Eu 0 0 0 1 0.0
